data_7054072
loop_
_publ_author_name
'Kim, Tae Kyung'
'Lee, Kyung Joo'
'Choi, Min'
'Park, Noejung'
'Moon, Dohyun'
'Moon, Hoi Ri'

_publ_section_title
;
 Metal--organic frameworks constructed from flexible ditopic ligands:
 conformational diversity of an aliphatic ligand
;
_journal_issue 12
_journal_name_full 'New Journal of Chemistry'
_journal_page_first 4130
_journal_paper_doi 10.1039/c3nj00812f
_journal_volume 37
_journal_year 2013
_chemical_formula_moiety 'C15 H23 Co2 N O9,1(C3 H7 N O),1.5(H2 O)'
_chemical_formula_sum 'C18 H33 Co2 N2 O11.5'
_chemical_formula_weight 579.33
_chemical_name_systematic
;
 ?
;
_space_group_crystal_system tetragonal
_space_group_IT_number 88
_space_group_name_Hall '-I 4ad'
_space_group_name_H-M_alt 'I 41/a'
_symmetry_space_group_name_Hall '-I 4ad'
_symmetry_space_group_name_H-M 'I 41/a :2'
_atom_sites_solution_hydrogens geom
_audit_creation_method SHELXL-2013
_cell_angle_alpha 90
_cell_angle_beta 90
_cell_angle_gamma 90
_cell_formula_units_Z 16
_cell_length_a 28.365(4)
_cell_length_b 28.365(4)
_cell_length_c 13.361(3)
_cell_measurement_reflns_used 75694
_cell_measurement_temperature 95(2)
_cell_measurement_theta_max 29.59
_cell_measurement_theta_min 0.46
_cell_volume 10750(3)
_computing_cell_refinement HKL3000sm
_computing_data_collection 'PAL ADSC Quantum-210 ADX Program'
_computing_data_reduction HKL3000sm
_computing_molecular_graphics ORTEP3
_computing_publication_material 'WinGX, enCifer1.4'
_computing_structure_refinement 'SHELXL-2013-XL (Sheldrick, 2013)'
_computing_structure_solution 'SHELXL-2013-XS (Sheldrick, 2013)'
_diffrn_ambient_temperature 95(2)
_diffrn_measured_fraction_theta_full 0.977
_diffrn_measured_fraction_theta_max 0.972
_diffrn_measurement_device_type 'ADSC Q210 CCD area detector'
_diffrn_measurement_method 'omega scan'
_diffrn_radiation_type synchrotron
_diffrn_radiation_wavelength 0.80003
_diffrn_reflns_av_R_equivalents 0.0463
_diffrn_reflns_av_unetI/netI 0.0231
_diffrn_reflns_Laue_measured_fraction_max 0.972
_diffrn_reflns_limit_h_max 34
_diffrn_reflns_limit_h_min -34
_diffrn_reflns_limit_k_max 34
_diffrn_reflns_limit_k_min -34
_diffrn_reflns_limit_l_max 15
_diffrn_reflns_limit_l_min -15
_diffrn_reflns_number 37241
_diffrn_reflns_point_group_measured_fraction_max 0.972
_diffrn_reflns_theta_full 28.687
_diffrn_reflns_theta_max 29.540
_diffrn_reflns_theta_min 2.286
_diffrn_source 'PLSII 2D bending magnet'
_exptl_absorpt_coefficient_mu 1.79
_exptl_absorpt_correction_T_max 0.842
_exptl_absorpt_correction_T_min 0.618
_exptl_absorpt_correction_type empirical
_exptl_absorpt_process_details 'HKL3000sm Scalepack'
_exptl_crystal_colour pink
_exptl_crystal_density_diffrn 1.432
_exptl_crystal_description rod
_exptl_crystal_F_000 4816.0
_exptl_crystal_size_max 0.300
_exptl_crystal_size_mid 0.100
_exptl_crystal_size_min 0.100
_platon_squeeze_details
;
The 244 electrons removed from the unit cell, corresponds with 244/16 = 15.25 electrons per Co~2~ 
formula unit and corresponds with the removal of 1.5 molecules of water from the formula unit, so that the formula unit is
 {[Co~2~(adipate)~2~(DMF)]1DMF1.5(H~2~O)}. 
;
_refine_diff_density_max 0.498
_refine_diff_density_min -0.682
_refine_diff_density_rms 0.109
_refine_ls_extinction_coef 0.00177(9)
_refine_ls_extinction_expression Fc^*^=kFc[1+0.001xFc^2^\l^3^/sin(2\q)]^-1/4^
_refine_ls_extinction_method SHELXL
_refine_ls_goodness_of_fit_ref 1.206
_refine_ls_hydrogen_treatment constr
_refine_ls_matrix_type full
_refine_ls_number_parameters 294
_refine_ls_number_reflns 5124
_refine_ls_number_restraints 0
_refine_ls_restrained_S_all 1.206
_refine_ls_R_factor_all 0.0645
_refine_ls_R_factor_gt 0.0614
_refine_ls_shift/su_max 0.001
_refine_ls_shift/su_mean 0.000
_refine_ls_structure_factor_coef Fsqd
_refine_ls_weighting_details 'w=1/[\s^2^(Fo^2^)+(0.0055P)^2^+157.7408P] where P=(Fo^2^+2Fc^2^)/3'
_refine_ls_weighting_scheme calc
_refine_ls_wR_factor_gt 0.1411
_refine_ls_wR_factor_ref 0.1423
_reflns_Friedel_coverage 0.000
_reflns_number_gt 4790
_reflns_number_total 5124
_reflns_threshold_expression 'I > 2\s(I)'
_cod_data_source_file c3nj00812f.txt
_cod_data_source_block CoC4DC
_cod_original_cell_volume 10750(4)
_cod_database_code 7054072

loop_
_space_group_symop_operation_xyz
'x, y, z'
'-x+1/2, -y, z+1/2'
'-y+3/4, x+1/4, z+1/4'
'y+3/4, -x+3/4, z+3/4'
'x+1/2, y+1/2, z+1/2'
'-x+1, -y+1/2, z+1'
'-y+5/4, x+3/4, z+3/4'
'y+5/4, -x+5/4, z+5/4'
'-x, -y, -z'
'x-1/2, y, -z-1/2'
'y-3/4, -x-1/4, -z-1/4'
'-y-3/4, x-3/4, -z-3/4'
'-x+1/2, -y+1/2, -z+1/2'
'x, y+1/2, -z'
'y-1/4, -x+1/4, -z+1/4'
'-y-1/4, x-1/4, -z-1/4'

loop_
_atom_site_label
_atom_site_type_symbol
_atom_site_fract_x
_atom_site_fract_y
_atom_site_fract_z
_atom_site_U_iso_or_equiv
_atom_site_adp_type
_atom_site_occupancy
_atom_site_symmetry_multiplicity
_atom_site_calc_flag
_atom_site_refinement_flags_posn
_atom_site_refinement_flags_adp
Co1 Co 0.85817(2) -0.00639(2) 0.59478(5) 0.0164(2) Uani 1 1 d . .
Co2 Co 0.81324(2) 0.09566(2) 0.61692(5) 0.0165(2) Uani 1 1 d . .
O1A O 0.82215(11) 0.04168(11) 0.5068(3) 0.0188(7) Uani 1 1 d . .
O2A O 0.83615(12) 0.00791(11) 0.3595(3) 0.0202(7) Uani 1 1 d . .
O3A O 0.69729(12) 0.05263(12) 0.1103(3) 0.0217(7) Uani 1 1 d . .
O4A O 0.71495(11) 0.07556(11) -0.0446(3) 0.0182(7) Uani 1 1 d . .
C1A C 0.81859(15) 0.04029(15) 0.4116(4) 0.0150(9) Uani 1 1 d . .
C2A C 0.79200(18) 0.07924(17) 0.3607(4) 0.0220(10) Uani 1 1 d . .
H2A1 H 0.8089 0.1093 0.3724 0.026 Uiso 1 1 calc R U
H2A2 H 0.7605 0.0820 0.3922 0.026 Uiso 1 1 calc R U
C3A C 0.78557(18) 0.07268(18) 0.2490(4) 0.0230(11) Uani 1 1 d . .
H3A1 H 0.7670 0.0437 0.2366 0.028 Uiso 1 1 calc R U
H3A2 H 0.8168 0.0687 0.2171 0.028 Uiso 1 1 calc R U
C4A C 0.76056(19) 0.11452(18) 0.2026(4) 0.0245(11) Uani 1 1 d . .
H4A1 H 0.7778 0.1437 0.2205 0.029 Uiso 1 1 calc R U
H4A2 H 0.7285 0.1169 0.2313 0.029 Uiso 1 1 calc R U
C5A C 0.75675(18) 0.11130(18) 0.0892(4) 0.0240(11) Uani 1 1 d . .
H5A1 H 0.7490 0.1430 0.0628 0.029 Uiso 1 1 calc R U
H5A2 H 0.7880 0.1024 0.0621 0.029 Uiso 1 1 calc R U
C6A C 0.72064(16) 0.07670(16) 0.0500(4) 0.0175(10) Uani 1 1 d . .
O1B O 0.88382(11) 0.10592(11) 0.6120(3) 0.0222(8) Uani 1 1 d . .
O2B O 0.91749(12) 0.03442(12) 0.6032(3) 0.0235(8) Uani 1 1 d . .
O3B O 1.11024(11) 0.05550(11) 0.5070(3) 0.0183(7) Uani 1 1 d . .
O4B O 1.10010(12) 0.06533(12) 0.3455(3) 0.0224(8) Uani 1 1 d . .
C1B C 0.91855(16) 0.07870(17) 0.6131(4) 0.0207(10) Uani 1 1 d . .
C2B C 0.96599(17) 0.10169(18) 0.6260(4) 0.0259(11) Uani 1 1 d . .
H2B1 H 0.9828 0.0862 0.6820 0.031 Uiso 1 1 calc R U
H2B2 H 0.9613 0.1352 0.6442 0.031 Uiso 1 1 calc R U
C3B C 0.99671(17) 0.09902(18) 0.5320(4) 0.0247(11) Uani 1 1 d . .
H3B1 H 1.0062 0.0659 0.5202 0.030 Uiso 1 1 calc R U
H3B2 H 0.9783 0.1097 0.4734 0.030 Uiso 1 1 calc R U
C4B C 1.04047(16) 0.12957(17) 0.5430(4) 0.0224(11) Uani 1 1 d . .
H4B1 H 1.0585 0.1189 0.6023 0.027 Uiso 1 1 calc R U
H4B2 H 1.0307 0.1626 0.5548 0.027 Uiso 1 1 calc R U
C5B C 1.07251(18) 0.12788(17) 0.4513(4) 0.0235(11) Uani 1 1 d . .
H5B1 H 1.0539 0.1369 0.3917 0.028 Uiso 1 1 calc R U
H5B2 H 1.0978 0.1516 0.4597 0.028 Uiso 1 1 calc R U
C6B C 1.09489(16) 0.08044(16) 0.4322(4) 0.0191(10) Uani 1 1 d . .
O1C O 0.80363(12) 0.15534(11) 0.5254(3) 0.0229(8) Uani 1 1 d . .
N1C N 0.75668(17) 0.21731(15) 0.4857(4) 0.0293(10) Uani 1 1 d . .
C1C C 0.77023(17) 0.18248(16) 0.5446(4) 0.0214(10) Uani 1 1 d . .
H1C H 0.7535 0.1778 0.6054 0.026 Uiso 1 1 calc R U
C2C C 0.7805(3) 0.2277(2) 0.3920(5) 0.0441(16) Uani 1 1 d . .
H2C1 H 0.7957 0.2586 0.3965 0.066 Uiso 1 1 calc R U
H2C2 H 0.7574 0.2279 0.3374 0.066 Uiso 1 1 calc R U
H2C3 H 0.8043 0.2035 0.3789 0.066 Uiso 1 1 calc R U
C3C C 0.7189(2) 0.2492(2) 0.5148(5) 0.0382(14) Uani 1 1 d . .
H3C1 H 0.7011 0.2354 0.5704 0.057 Uiso 1 1 calc R U
H3C2 H 0.6978 0.2543 0.4578 0.057 Uiso 1 1 calc R U
H3C3 H 0.7324 0.2794 0.5358 0.057 Uiso 1 1 calc R U
O1S O 0.8529(3) 0.2136(2) 0.1925(6) 0.086(2) Uani 1 1 d . .
N1S N 0.8917(2) 0.1435(3) 0.1675(6) 0.070(2) Uani 1 1 d . .
C1S C 0.8662(3) 0.1799(3) 0.1372(9) 0.072(3) Uani 1 1 d . .
H1S H 0.8572 0.1807 0.0688 0.086 Uiso 1 1 calc R U
C2S C 0.9063(4) 0.1071(4) 0.0938(9) 0.094(3) Uani 1 1 d . .
H2S1 H 0.8935 0.0764 0.1139 0.141 Uiso 1 1 calc R U
H2S2 H 0.9408 0.1053 0.0916 0.141 Uiso 1 1 calc R U
H2S3 H 0.8942 0.1154 0.0274 0.141 Uiso 1 1 calc R U
C3S C 0.9089(4) 0.1390(5) 0.2726(9) 0.115(5) Uani 1 1 d . .
H3S1 H 0.9423 0.1476 0.2757 0.172 Uiso 1 1 calc R U
H3S2 H 0.9049 0.1063 0.2952 0.172 Uiso 1 1 calc R U
H3S3 H 0.8907 0.1600 0.3161 0.172 Uiso 1 1 calc R U

loop_
_atom_site_aniso_label
_atom_site_aniso_U_11
_atom_site_aniso_U_22
_atom_site_aniso_U_33
_atom_site_aniso_U_23
_atom_site_aniso_U_13
_atom_site_aniso_U_12
Co1 0.0148(3) 0.0140(3) 0.0204(4) -0.0008(2) -0.0007(2) 0.0007(2)
Co2 0.0142(3) 0.0148(3) 0.0207(4) 0.0007(2) 0.0009(2) 0.0010(2)
O1A 0.0183(17) 0.0192(17) 0.0189(19) 0.0003(13) -0.0002(13) 0.0012(13)
O2A 0.0215(17) 0.0153(16) 0.0239(19) 0.0003(14) 0.0014(14) 0.0001(13)
O3A 0.0191(17) 0.0246(18) 0.0214(19) 0.0029(14) -0.0011(14) -0.0036(14)
O4A 0.0142(16) 0.0191(16) 0.0214(19) -0.0004(13) -0.0013(13) -0.0011(12)
C1A 0.011(2) 0.015(2) 0.019(3) -0.0023(18) 0.0011(17) -0.0014(16)
C2A 0.024(3) 0.021(2) 0.021(3) 0.001(2) 0.000(2) 0.0038(19)
C3A 0.026(3) 0.022(2) 0.021(3) 0.000(2) -0.003(2) 0.001(2)
C4A 0.029(3) 0.021(2) 0.024(3) -0.001(2) -0.005(2) -0.003(2)
C5A 0.026(3) 0.023(3) 0.023(3) 0.004(2) -0.003(2) -0.006(2)
C6A 0.015(2) 0.019(2) 0.019(3) 0.0008(18) -0.0007(18) -0.0005(17)
O1B 0.0176(17) 0.0150(16) 0.034(2) -0.0020(14) 0.0036(15) 0.0012(13)
O2B 0.0164(16) 0.0178(17) 0.036(2) -0.0026(15) -0.0001(15) 0.0002(13)
O3B 0.0161(16) 0.0164(16) 0.0225(19) 0.0000(13) 0.0000(13) 0.0016(12)
O4B 0.0211(17) 0.0211(17) 0.025(2) -0.0004(14) -0.0018(14) 0.0021(14)
C1B 0.014(2) 0.018(2) 0.030(3) -0.002(2) 0.0017(19) 0.0001(18)
C2B 0.020(3) 0.023(3) 0.034(3) -0.007(2) 0.003(2) -0.001(2)
C3B 0.016(2) 0.024(3) 0.034(3) -0.004(2) 0.001(2) 0.0001(19)
C4B 0.015(2) 0.017(2) 0.035(3) -0.003(2) -0.001(2) 0.0023(18)
C5B 0.022(2) 0.014(2) 0.034(3) -0.001(2) 0.002(2) 0.0019(19)
C6B 0.014(2) 0.018(2) 0.025(3) 0.0010(19) -0.0030(19) -0.0025(18)
O1C 0.0254(18) 0.0160(16) 0.027(2) 0.0036(14) 0.0024(15) 0.0044(14)
N1C 0.043(3) 0.016(2) 0.029(3) 0.0014(18) -0.006(2) 0.0073(19)
C1C 0.025(3) 0.015(2) 0.024(3) -0.0024(19) -0.002(2) 0.0005(19)
C2C 0.074(5) 0.031(3) 0.027(3) 0.008(3) 0.003(3) 0.008(3)
C3C 0.036(3) 0.025(3) 0.053(4) 0.001(3) -0.002(3) 0.014(2)
O1S 0.093(5) 0.070(4) 0.096(5) -0.010(4) -0.007(4) 0.002(4)
N1S 0.054(4) 0.072(5) 0.083(6) -0.010(4) -0.015(4) 0.009(3)
C1S 0.063(5) 0.056(5) 0.097(7) -0.001(5) -0.009(5) 0.018(4)
C2S 0.082(7) 0.095(8) 0.104(9) -0.032(7) -0.014(6) 0.023(6)
C3S 0.075(7) 0.184(14) 0.086(9) -0.006(9) -0.030(6) 0.016(8)

loop_
_atom_type_symbol
_atom_type_description
_atom_type_scat_dispersion_real
_atom_type_scat_dispersion_imag
_atom_type_scat_source
C C 0.0048 0.0021 'International Tables Vol C Tables 4.2.6.8 and 6.1.1.4'
H H 0.0000 0.0000 'International Tables Vol C Tables 4.2.6.8 and 6.1.1.4'
N N 0.0087 0.0042 'International Tables Vol C Tables 4.2.6.8 and 6.1.1.4'
O O 0.0151 0.0080 'International Tables Vol C Tables 4.2.6.8 and 6.1.1.4'
Co Co 0.3508 1.1967 'International Tables Vol C Tables 4.2.6.8 and 6.1.1.4'

loop_
_geom_angle_atom_site_label_1
_geom_angle_atom_site_label_2
_geom_angle_atom_site_label_3
_geom_angle
_geom_angle_site_symmetry_1
_geom_angle_site_symmetry_3
O2B Co1 O3A 169.62(15) . 2_655
O2B Co1 O1A 93.69(13) . .
O3A Co1 O1A 95.73(13) 2_655 .
O2B Co1 O4A 90.41(13) . 4
O3A Co1 O4A 87.08(13) 2_655 4
O1A Co1 O4A 79.29(13) . 4
O2B Co1 O3B 93.35(13) . 9_756
O3A Co1 O3B 88.25(13) 2_655 9_756
O1A Co1 O3B 105.91(13) . 9_756
O4A Co1 O3B 173.35(13) 4 9_756
O2B Co1 O4B 88.14(13) . 9_756
O3A Co1 O4B 83.70(13) 2_655 9_756
O1A Co1 O4B 166.58(14) . 9_756
O4A Co1 O4B 114.02(13) 4 9_756
O3B Co1 O4B 60.69(13) 9_756 9_756
O2B Co1 C6B 92.57(14) . 9_756
O3A Co1 C6B 83.50(14) 2_655 9_756
O1A Co1 C6B 136.94(15) . 9_756
O4A Co1 C6B 143.22(15) 4 9_756
O3B Co1 C6B 31.15(14) 9_756 9_756
O4B Co1 C6B 29.64(15) 9_756 9_756
O1B Co2 O2A 175.32(15) . 3_545
O1B Co2 O1C 89.64(14) . .
O2A Co2 O1C 87.14(14) 3_545 .
O1B Co2 O3B 92.50(13) . 15_666
O2A Co2 O3B 90.81(13) 3_545 15_666
O1C Co2 O3B 88.50(13) . 15_666
O1B Co2 O4A 88.37(13) . 4
O2A Co2 O4A 94.76(13) 3_545 4
O1C Co2 O4A 177.55(14) . 4
O3B Co2 O4A 93.02(13) 15_666 4
O1B Co2 O1A 87.92(13) . .
O2A Co2 O1A 89.37(13) 3_545 .
O1C Co2 O1A 101.02(13) . .
O3B Co2 O1A 170.48(13) 15_666 .
O4A Co2 O1A 77.49(13) 4 .
C1A O1A Co1 125.8(3) . .
C1A O1A Co2 134.3(3) . .
Co1 O1A Co2 97.99(14) . .
C1A O2A Co2 138.6(3) . 4_554
C6A O3A Co1 133.6(3) . 2_654
C6A O4A Co1 128.0(3) . 3_544
C6A O4A Co2 131.4(3) . 3_544
Co1 O4A Co2 97.69(14) 3_544 3_544
O2A C1A O1A 122.9(4) . .
O2A C1A C2A 119.2(4) . .
O1A C1A C2A 117.9(4) . .
C1A C2A C3A 114.6(4) . .
C2A C3A C4A 111.3(4) . .
C3A C4A C5A 113.2(4) . .
C6A C5A C4A 115.6(4) . .
O3A C6A O4A 124.0(4) . .
O3A C6A C5A 119.4(4) . .
O4A C6A C5A 116.5(4) . .
C1B O1B Co2 133.6(3) . .
C1B O2B Co1 126.0(3) . .
C6B O3B Co2 139.1(3) . 12_757
C6B O3B Co1 90.3(3) . 9_756
Co2 O3B Co1 109.05(14) 12_757 9_756
C6B O4B Co1 89.4(3) . 9_756
O1B C1B O2B 126.4(4) . .
O1B C1B C2B 116.0(4) . .
O2B C1B C2B 117.7(4) . .
C1B C2B C3B 113.1(4) . .
C4B C3B C2B 110.9(4) . .
C3B C4B C5B 113.0(4) . .
C6B C5B C4B 114.5(4) . .
O4B C6B O3B 119.2(4) . .
O4B C6B C5B 121.0(4) . .
O3B C6B C5B 119.7(4) . .
O4B C6B Co1 61.0(2) . 9_756
O3B C6B Co1 58.5(2) . 9_756
C5B C6B Co1 172.8(3) . 9_756
C1C O1C Co2 118.3(3) . .
C1C N1C C2C 122.0(5) . .
C1C N1C C3C 121.3(5) . .
C2C N1C C3C 116.5(5) . .
O1C C1C N1C 124.0(5) . .
C1S N1S C2S 119.5(9) . .
C1S N1S C3S 122.2(9) . .
C2S N1S C3S 118.2(9) . .
O1S C1S N1S 125.0(10) . .

loop_
_geom_bond_atom_site_label_1
_geom_bond_atom_site_label_2
_geom_bond_distance
_geom_bond_site_symmetry_2
Co1 O2B 2.046(3) .
Co1 O3A 2.059(3) 2_655
Co1 O1A 2.070(3) .
Co1 O4A 2.103(3) 4
Co1 O3B 2.143(3) 9_756
Co1 O4B 2.198(3) 9_756
Co1 C6B 2.513(5) 9_756
Co2 O1B 2.024(3) .
Co2 O2A 2.038(3) 3_545
Co2 O1C 2.106(3) .
Co2 O3B 2.110(3) 15_666
Co2 O4A 2.116(3) 4
Co2 O1A 2.139(3) .
O1A C1A 1.277(6) .
O2A C1A 1.255(6) .
O2A Co2 2.039(3) 4_554
O3A C6A 1.247(6) .
O3A Co1 2.059(3) 2_654
O4A C6A 1.274(6) .
O4A Co1 2.103(3) 3_544
O4A Co2 2.116(3) 3_544
C1A C2A 1.500(6) .
C2A C3A 1.515(7) .
C3A C4A 1.515(7) .
C4A C5A 1.522(7) .
C5A C6A 1.512(6) .
O1B C1B 1.252(6) .
O2B C1B 1.263(6) .
O3B C6B 1.300(6) .
O3B Co2 2.110(3) 12_757
O3B Co1 2.143(3) 9_756
O4B C6B 1.243(6) .
O4B Co1 2.198(3) 9_756
C1B C2B 1.505(7) .
C2B C3B 1.531(7) .
C3B C4B 1.521(7) .
C4B C5B 1.526(7) .
C5B C6B 1.510(6) .
C6B Co1 2.513(5) 9_756
O1C C1C 1.248(6) .
N1C C1C 1.321(6) .
N1C C2C 1.452(8) .
N1C C3C 1.455(7) .
O1S C1S 1.267(11) .
N1S C1S 1.322(10) .
N1S C2S 1.487(12) .
N1S C3S 1.493(13) .

loop_
_geom_torsion_atom_site_label_1
_geom_torsion_atom_site_label_2
_geom_torsion_atom_site_label_3
_geom_torsion_atom_site_label_4
_geom_torsion
_geom_torsion_site_symmetry_1
_geom_torsion_site_symmetry_4
Co2 O2A C1A O1A 38.3(7) 4_554 .
Co2 O2A C1A C2A -141.5(4) 4_554 .
Co1 O1A C1A O2A 1.9(6) . .
Co2 O1A C1A O2A 162.4(3) . .
Co1 O1A C1A C2A -178.3(3) . .
Co2 O1A C1A C2A -17.8(6) . .
O2A C1A C2A C3A 5.1(6) . .
O1A C1A C2A C3A -174.7(4) . .
C1A C2A C3A C4A -177.2(4) . .
C2A C3A C4A C5A 175.4(4) . .
C3A C4A C5A C6A 74.6(6) . .
Co1 O3A C6A O4A -3.3(7) 2_654 .
Co1 O3A C6A C5A 173.9(3) 2_654 .
Co1 O4A C6A O3A -172.6(3) 3_544 .
Co2 O4A C6A O3A 31.3(7) 3_544 .
Co1 O4A C6A C5A 10.1(6) 3_544 .
Co2 O4A C6A C5A -146.0(3) 3_544 .
C4A C5A C6A O3A -1.5(7) . .
C4A C5A C6A O4A 175.9(4) . .
Co2 O1B C1B O2B 11.2(9) . .
Co2 O1B C1B C2B -169.8(4) . .
Co1 O2B C1B O1B -5.8(8) . .
Co1 O2B C1B C2B 175.2(3) . .
O1B C1B C2B C3B -111.1(5) . .
O2B C1B C2B C3B 68.1(6) . .
C1B C2B C3B C4B 170.5(4) . .
C2B C3B C4B C5B 179.6(4) . .
C3B C4B C5B C6B -65.8(6) . .
Co1 O4B C6B O3B -6.0(4) 9_756 .
Co1 O4B C6B C5B 172.0(4) 9_756 .
Co2 O3B C6B O4B 126.5(4) 12_757 .
Co1 O3B C6B O4B 6.1(4) 9_756 .
Co2 O3B C6B C5B -51.5(7) 12_757 .
Co1 O3B C6B C5B -171.9(4) 9_756 .
Co2 O3B C6B Co1 120.4(4) 12_757 9_756
C4B C5B C6B O4B 142.1(5) . .
C4B C5B C6B O3B -39.9(6) . .
Co2 O1C C1C N1C -170.6(4) . .
C2C N1C C1C O1C -1.0(8) . .
C3C N1C C1C O1C -176.9(5) . .
C2S N1S C1S O1S -177.9(9) . .
C3S N1S C1S O1S -1.5(16) . .

loop_
_platon_squeeze_void_nr
_platon_squeeze_void_average_x
_platon_squeeze_void_average_y
_platon_squeeze_void_average_z
_platon_squeeze_void_volume
_platon_squeeze_void_count_electrons
_platon_squeeze_void_content
1 0.000 0.250 0.881 409 61 ' '
2 0.000 0.750 0.076 409 61 ' '
3 0.500 0.250 0.183 409 61 ' '
4 0.500 0.750 0.806 409 61 ' '
